data_4515307
loop_
_publ_author_name
'Oh, Chan Seok'
'Pereira, Daniel de Sa'
'Han, Si Hyun'
'Park, Hee-Jun'
'Higginbotham, Heather F.'
'Monkman, Andrew P.'
'Lee, Jun Yeob'

_publ_section_title
;
 Dihedral Angle Control of Blue Thermally Activated Delayed Fluorescent
 Emitters through Donor Substitution Position for Efficient Reverse
 Intersystem Crossing.
;
_journal_issue 41
_journal_name_full 'ACS applied materials &amp; interfaces'
_journal_page_first 35420
_journal_page_last 35429
_journal_paper_doi 10.1021/acsami.8b10595
_journal_volume 10
_journal_year 2018
_chemical_formula_sum 'C45 H29 N5'
_chemical_formula_weight 639.73
_space_group_IT_number 2
_space_group_name_Hall '-P 1'
_space_group_name_H-M_alt 'P -1'
_symmetry_cell_setting triclinic
_symmetry_space_group_name_H-M 'P -1'
_atom_sites_solution_hydrogens geom
_atom_sites_solution_primary direct
_atom_sites_solution_secondary difmap
_audit_creation_method SHELXL-97
_cell_angle_alpha 89.494(6)
_cell_angle_beta 75.884(6)
_cell_angle_gamma 85.842(6)
_cell_formula_units_Z 2
_cell_length_a 9.7433(12)
_cell_length_b 12.4576(14)
_cell_length_c 14.0248(17)
_cell_measurement_reflns_used 6525
_cell_measurement_temperature 305(2)
_cell_measurement_theta_max 26.1
_cell_measurement_theta_min 1.6
_cell_volume 1646.5(3)
_computing_cell_refinement 'HKL Scalepack (Otwinowski & Minor 1997)'
_computing_data_collection 'Collect (Bruker AXS BV, 1997-2004)'
_computing_data_reduction 'HKL Denzo and Scalepack (Otwinowski & Minor 1997)'
_computing_molecular_graphics ORTEP32
_computing_structure_refinement 'SHELXL-97 (Sheldrick, 1997)'
_computing_structure_solution 'SHELXS-97 (Sheldrick, 1990)'
_diffrn_ambient_temperature 305(2)
_diffrn_detector_area_resol_mean 9
_diffrn_measured_fraction_theta_full 0.996
_diffrn_measured_fraction_theta_max 0.996
_diffrn_measurement_device_type KappaCCD
_diffrn_measurement_method CCD
_diffrn_radiation_monochromator graphite
_diffrn_radiation_source 'fine-focus sealed tube'
_diffrn_radiation_type 'Mo K\a'
_diffrn_radiation_wavelength 0.71073
_diffrn_reflns_av_R_equivalents 0.1483
_diffrn_reflns_av_sigmaI/netI 0.0997
_diffrn_reflns_limit_h_max 12
_diffrn_reflns_limit_h_min -12
_diffrn_reflns_limit_k_max 15
_diffrn_reflns_limit_k_min -15
_diffrn_reflns_limit_l_max 17
_diffrn_reflns_limit_l_min -17
_diffrn_reflns_number 45900
_diffrn_reflns_theta_full 26.10
_diffrn_reflns_theta_max 26.10
_diffrn_reflns_theta_min 1.64
_exptl_absorpt_coefficient_mu 0.077
_exptl_absorpt_correction_T_max 0.9938
_exptl_absorpt_correction_T_min 0.9853
_exptl_absorpt_correction_type empirical
_exptl_absorpt_process_details 'R. H. Blessing, Acta Crystallogr., Sect A 1995, 51, 33-38.'
_exptl_crystal_colour Colorless
_exptl_crystal_density_diffrn 1.290
_exptl_crystal_density_method 'not measured'
_exptl_crystal_description Needle
_exptl_crystal_F_000 668
_exptl_crystal_size_max 0.21
_exptl_crystal_size_mid 0.12
_exptl_crystal_size_min 0.11
_refine_diff_density_max 0.248
_refine_diff_density_min -0.188
_refine_diff_density_rms 0.046
_refine_ls_extinction_coef 0.0087(11)
_refine_ls_extinction_expression Fc^*^=kFc[1+0.001xFc^2^\l^3^/sin(2\q)]^-1/4^
_refine_ls_extinction_method SHELXL
_refine_ls_goodness_of_fit_ref 1.054
_refine_ls_hydrogen_treatment constr
_refine_ls_matrix_type full
_refine_ls_number_parameters 452
_refine_ls_number_reflns 6525
_refine_ls_number_restraints 0
_refine_ls_restrained_S_all 1.054
_refine_ls_R_factor_all 0.1784
_refine_ls_R_factor_gt 0.0758
_refine_ls_shift/su_max 0.000
_refine_ls_shift/su_mean 0.000
_refine_ls_structure_factor_coef Fsqd
_refine_ls_weighting_details 'calc w=1/[\s^2^(Fo^2^)+(0.0507P)^2^+0.5554P] where P=(Fo^2^+2Fc^2^)/3'
_refine_ls_weighting_scheme calc
_refine_ls_wR_factor_gt 0.1264
_refine_ls_wR_factor_ref 0.1587
_reflns_number_gt 3200
_reflns_number_total 6525
_reflns_threshold_expression >2\s(I)
_cod_data_source_file am8b10595_si_004.cif
_cod_data_source_block mo_moon553_042717_0m_a
_cod_depositor_comments
;
The following automatic conversions were performed:

data item '_exptl_absorpt_correction_type' value 'Empirical' was
changed to 'empirical' in accordance with the
/home/data/users/saulius/crontab/automatic-downloads/current/ACS/lib/dictionaries/cif_core.dic
dictionary named 'cif_core.dic' version 2.4.2 last updated on
2011-04-26.

data item '_symmetry_cell_setting' value 'Triclinic' was changed to
'triclinic' in accordance with the
/home/data/users/saulius/crontab/automatic-downloads/current/ACS/lib/dictionaries/cif_core.dic
dictionary named 'cif_core.dic' version 2.4.2 last updated on
2011-04-26.

Automatic conversion script
Id: cif_fix_values 6909 2019-04-08 15:41:33Z antanas 
;
_cod_database_code 4515307

loop_
_symmetry_equiv_pos_as_xyz
'x, y, z'
'-x, -y, -z'

loop_
_atom_site_label
_atom_site_type_symbol
_atom_site_fract_x
_atom_site_fract_y
_atom_site_fract_z
_atom_site_U_iso_or_equiv
_atom_site_adp_type
_atom_site_occupancy
_atom_site_symmetry_multiplicity
_atom_site_calc_flag
_atom_site_refinement_flags
N1 N 0.5867(2) 0.17989(19) 0.28048(16) 0.0393(6) Uani 1 1 d .
N2 N 0.6066(2) 0.38726(19) 0.34942(17) 0.0405(6) Uani 1 1 d .
N3 N 0.6108(3) 0.37125(19) 0.51731(17) 0.0416(6) Uani 1 1 d .
N4 N 0.1824(2) 0.15033(19) 0.63998(16) 0.0397(6) Uani 1 1 d .
N5 N 0.7411(3) 0.50223(19) 0.41755(18) 0.0452(7) Uani 1 1 d .
C006 C 0.0895(3) 0.1097(2) 0.8001(2) 0.0376(7) Uani 1 1 d .
C007 C 0.4809(3) 0.1783(2) 0.37079(19) 0.0368(7) Uani 1 1 d .
C008 C 0.2821(3) 0.1610(2) 0.5482(2) 0.0377(7) Uani 1 1 d .
C009 C 0.3801(3) 0.2379(2) 0.5372(2) 0.0393(7) Uani 1 1 d .
H009 H 0.3801 0.2824 0.5901 0.047 Uiso 1 1 calc R
C00A C -0.0250(3) 0.1277(2) 0.7525(2) 0.0382(7) Uani 1 1 d .
C00B C 0.4788(3) 0.2496(2) 0.44807(19) 0.0354(7) Uani 1 1 d .
C00C C 0.0362(3) 0.1527(2) 0.65461(19) 0.0367(7) Uani 1 1 d .
C00D C 0.6934(3) 0.4664(2) 0.3431(2) 0.0396(7) Uani 1 1 d .
C00E C 0.2152(3) 0.1248(2) 0.7298(2) 0.0373(7) Uani 1 1 d .
C00F C 0.3811(3) 0.1025(2) 0.3825(2) 0.0441(8) Uani 1 1 d .
H00F H 0.3815 0.0565 0.3306 0.053 Uiso 1 1 calc R
C00G C 0.5714(3) 0.3409(2) 0.4373(2) 0.0362(7) Uani 1 1 d .
C00H C 0.5611(3) 0.2088(2) 0.1900(2) 0.0422(8) Uani 1 1 d .
C00I C 0.7327(3) 0.1719(2) 0.2709(2) 0.0381(7) Uani 1 1 d .
C00J C 0.6953(3) 0.4530(2) 0.5034(2) 0.0414(8) Uani 1 1 d .
C00K C 0.6916(3) 0.2181(2) 0.1222(2) 0.0458(8) Uani 1 1 d .
C00L C 0.2813(3) 0.0947(2) 0.4701(2) 0.0450(8) Uani 1 1 d .
H00L H 0.2133 0.0447 0.4767 0.054 Uiso 1 1 calc R
C00M C 0.8012(3) 0.1957(2) 0.1733(2) 0.0440(8) Uani 1 1 d .
C00N C 0.7449(3) 0.4903(2) 0.5883(2) 0.0465(8) Uani 1 1 d .
C00O C 0.7428(3) 0.5162(2) 0.2456(2) 0.0464(8) Uani 1 1 d .
C00P C 0.0960(4) 0.0835(3) 0.8956(2) 0.0499(9) Uani 1 1 d .
H00P H 0.0135 0.0738 0.9437 0.060 Uiso 1 1 calc R
C00Q C -0.1711(3) 0.1259(3) 0.7841(2) 0.0534(9) Uani 1 1 d .
H00Q H -0.2131 0.1084 0.8487 0.064 Uiso 1 1 calc R
C00R C 0.3460(3) 0.1128(3) 0.7512(2) 0.0518(9) Uani 1 1 d .
H00R H 0.4291 0.1219 0.7033 0.062 Uiso 1 1 calc R
C00S C 0.8078(3) 0.1423(2) 0.3401(2) 0.0489(8) Uani 1 1 d .
H00S H 0.7614 0.1267 0.4043 0.059 Uiso 1 1 calc R
C00T C -0.0466(3) 0.1777(3) 0.5883(2) 0.0494(9) Uani 1 1 d .
H00T H -0.0054 0.1944 0.5234 0.059 Uiso 1 1 calc R
C00U C -0.2527(4) 0.1503(3) 0.7189(3) 0.0651(10) Uani 1 1 d .
H00U H -0.3508 0.1492 0.7398 0.078 Uiso 1 1 calc R
C00V C 0.9526(4) 0.1368(3) 0.3109(3) 0.0610(10) Uani 1 1 d .
H00V H 1.0054 0.1160 0.3558 0.073 Uiso 1 1 calc R
C00W C 0.8525(4) 0.5837(2) 0.2285(3) 0.0588(10) Uani 1 1 d .
H00W H 0.8915 0.6024 0.2797 0.071 Uiso 1 1 calc R
C00X C -0.1915(4) 0.1767(3) 0.6219(3) 0.0617(10) Uani 1 1 d .
H00X H -0.2493 0.1939 0.5793 0.074 Uiso 1 1 calc R
C00Y C 0.9484(4) 0.1904(3) 0.1470(3) 0.0601(10) Uani 1 1 d .
H00Y H 0.9964 0.2065 0.0832 0.072 Uiso 1 1 calc R
C00Z C 0.2251(4) 0.0723(3) 0.9177(2) 0.0603(10) Uani 1 1 d .
H00Z H 0.2302 0.0549 0.9815 0.072 Uiso 1 1 calc R
C010 C 0.4335(4) 0.2281(3) 0.1647(2) 0.0581(9) Uani 1 1 d .
H010 H 0.3475 0.2233 0.2108 0.070 Uiso 1 1 calc R
C011 C 0.6923(4) 0.2468(3) 0.0252(2) 0.0646(10) Uani 1 1 d .
H011 H 0.7774 0.2538 -0.0212 0.078 Uiso 1 1 calc R
C012 C 0.8450(4) 0.5670(3) 0.5753(3) 0.0610(10) Uani 1 1 d .
H012 H 0.8799 0.5953 0.5132 0.073 Uiso 1 1 calc R
C013 C 1.0225(4) 0.1616(3) 0.2156(3) 0.0681(11) Uani 1 1 d .
H013 H 1.1211 0.1585 0.1981 0.082 Uiso 1 1 calc R
C014 C 0.6932(4) 0.4497(3) 0.6812(3) 0.0649(10) Uani 1 1 d .
H014 H 0.6260 0.3988 0.6911 0.078 Uiso 1 1 calc R
C015 C 0.3490(4) 0.0866(3) 0.8464(3) 0.0631(10) Uani 1 1 d .
H015 H 0.4358 0.0783 0.8632 0.076 Uiso 1 1 calc R
C016 C 0.6829(4) 0.4918(3) 0.1693(2) 0.0642(10) Uani 1 1 d .
H016 H 0.6076 0.4478 0.1802 0.077 Uiso 1 1 calc R
C017 C 0.9048(4) 0.6235(3) 0.1350(3) 0.0732(12) Uani 1 1 d .
H017 H 0.9798 0.6679 0.1234 0.088 Uiso 1 1 calc R
C018 C 0.8922(4) 0.6010(3) 0.6536(3) 0.0756(12) Uani 1 1 d .
H018 H 0.9594 0.6519 0.6443 0.091 Uiso 1 1 calc R
C019 C 0.5657(5) 0.2642(3) 0.0002(3) 0.0786(12) Uani 1 1 d .
H019 H 0.5654 0.2828 -0.0641 0.094 Uiso 1 1 calc R
C01A C 0.4383(4) 0.2550(3) 0.0681(3) 0.0774(12) Uani 1 1 d .
H01A H 0.3539 0.2671 0.0485 0.093 Uiso 1 1 calc R
C01B C 0.7358(5) 0.5332(3) 0.0764(3) 0.0856(13) Uani 1 1 d .
H01B H 0.6955 0.5169 0.0251 0.103 Uiso 1 1 calc R
C01C C 0.7422(5) 0.4853(4) 0.7597(3) 0.0823(13) Uani 1 1 d .
H01C H 0.7078 0.4578 0.8222 0.099 Uiso 1 1 calc R
C01D C 0.8406(5) 0.5603(4) 0.7457(3) 0.0831(13) Uani 1 1 d .
H01D H 0.8728 0.5839 0.7986 0.100 Uiso 1 1 calc R
C01E C 0.8464(5) 0.5977(3) 0.0599(3) 0.0885(14) Uani 1 1 d .
H01E H 0.8822 0.6241 -0.0028 0.106 Uiso 1 1 calc R

loop_
_atom_site_aniso_label
_atom_site_aniso_U_11
_atom_site_aniso_U_22
_atom_site_aniso_U_33
_atom_site_aniso_U_23
_atom_site_aniso_U_13
_atom_site_aniso_U_12
N1 0.0415(16) 0.0498(16) 0.0248(14) -0.0004(11) -0.0032(12) -0.0087(12)
N2 0.0438(15) 0.0405(15) 0.0353(15) 0.0048(11) -0.0041(12) -0.0097(12)
N3 0.0471(16) 0.0421(15) 0.0361(15) 0.0010(11) -0.0092(12) -0.0105(13)
N4 0.0318(15) 0.0586(17) 0.0271(14) 0.0063(11) -0.0018(11) -0.0106(12)
N5 0.0475(16) 0.0421(15) 0.0458(17) 0.0004(13) -0.0091(13) -0.0096(12)
C006 0.0407(19) 0.0397(18) 0.0300(17) 0.0025(13) -0.0015(14) -0.0112(14)
C007 0.0388(18) 0.0461(19) 0.0229(16) 0.0011(13) -0.0017(13) -0.0058(15)
C008 0.0348(18) 0.0445(18) 0.0318(17) 0.0054(14) -0.0036(14) -0.0062(15)
C009 0.0456(19) 0.0453(19) 0.0262(17) -0.0007(13) -0.0064(14) -0.0071(15)
C00A 0.0352(19) 0.0400(18) 0.0379(19) -0.0026(14) -0.0039(15) -0.0098(14)
C00B 0.0365(17) 0.0392(18) 0.0299(17) 0.0041(13) -0.0060(14) -0.0071(14)
C00C 0.0357(19) 0.0442(18) 0.0288(17) 0.0003(13) -0.0040(14) -0.0063(14)
C00D 0.0397(18) 0.0360(18) 0.0405(19) 0.0024(14) -0.0045(15) -0.0033(15)
C00E 0.0366(18) 0.0447(18) 0.0309(17) 0.0028(13) -0.0070(14) -0.0093(14)
C00F 0.050(2) 0.049(2) 0.0320(18) -0.0049(14) -0.0036(15) -0.0157(16)
C00G 0.0334(17) 0.0404(18) 0.0321(17) -0.0005(14) -0.0019(13) -0.0046(14)
C00H 0.050(2) 0.0462(19) 0.0292(18) -0.0015(14) -0.0049(16) -0.0094(16)
C00I 0.0404(19) 0.0376(18) 0.0360(18) -0.0034(13) -0.0064(15) -0.0102(14)
C00J 0.0405(19) 0.0388(18) 0.045(2) -0.0005(15) -0.0099(15) -0.0034(15)
C00K 0.058(2) 0.046(2) 0.0296(18) -0.0038(14) -0.0014(16) -0.0109(16)
C00L 0.047(2) 0.051(2) 0.0357(18) -0.0007(15) -0.0024(15) -0.0172(15)
C00M 0.047(2) 0.0462(19) 0.0349(18) -0.0081(14) 0.0016(16) -0.0137(16)
C00N 0.048(2) 0.0447(19) 0.049(2) -0.0083(16) -0.0172(16) 0.0004(16)
C00O 0.055(2) 0.0370(19) 0.044(2) 0.0046(15) -0.0057(16) -0.0062(16)
C00P 0.059(2) 0.060(2) 0.0304(19) 0.0076(15) -0.0076(16) -0.0137(17)
C00Q 0.042(2) 0.068(2) 0.045(2) -0.0044(17) 0.0012(17) -0.0129(17)
C00R 0.042(2) 0.071(2) 0.041(2) 0.0034(17) -0.0068(16) -0.0088(17)
C00S 0.049(2) 0.053(2) 0.045(2) -0.0062(16) -0.0114(17) -0.0061(16)
C00T 0.052(2) 0.061(2) 0.0380(19) 0.0038(16) -0.0154(17) -0.0057(17)
C00U 0.035(2) 0.092(3) 0.068(3) -0.009(2) -0.0105(19) -0.0073(19)
C00V 0.050(2) 0.068(2) 0.068(3) -0.0199(19) -0.022(2) -0.0024(18)
C00W 0.065(2) 0.042(2) 0.063(2) 0.0039(17) -0.0031(19) -0.0141(18)
C00X 0.052(2) 0.075(3) 0.064(3) -0.007(2) -0.028(2) 0.0048(19)
C00Y 0.049(2) 0.069(2) 0.054(2) -0.0175(18) 0.0091(19) -0.0217(18)
C00Z 0.077(3) 0.072(2) 0.039(2) 0.0110(17) -0.024(2) -0.014(2)
C010 0.055(2) 0.080(3) 0.039(2) 0.0033(18) -0.0118(17) -0.0025(19)
C011 0.076(3) 0.080(3) 0.033(2) 0.0016(18) 0.0005(19) -0.018(2)
C012 0.056(2) 0.059(2) 0.072(3) -0.0133(19) -0.020(2) -0.0112(19)
C013 0.042(2) 0.079(3) 0.082(3) -0.030(2) -0.010(2) -0.0142(19)
C014 0.077(3) 0.071(3) 0.050(2) -0.0064(19) -0.021(2) -0.012(2)
C015 0.057(2) 0.085(3) 0.055(2) 0.007(2) -0.027(2) -0.009(2)
C016 0.082(3) 0.060(2) 0.053(2) 0.0162(18) -0.016(2) -0.020(2)
C017 0.081(3) 0.057(2) 0.070(3) 0.017(2) 0.009(2) -0.026(2)
C018 0.076(3) 0.068(3) 0.092(3) -0.022(2) -0.038(3) -0.009(2)
C019 0.095(3) 0.104(3) 0.036(2) 0.014(2) -0.015(2) -0.012(3)
C01A 0.079(3) 0.101(3) 0.059(3) 0.005(2) -0.032(2) 0.002(2)
C01B 0.127(4) 0.082(3) 0.052(3) 0.026(2) -0.022(2) -0.040(3)
C01C 0.109(4) 0.099(3) 0.046(2) -0.010(2) -0.030(2) -0.015(3)
C01D 0.089(3) 0.090(3) 0.083(3) -0.031(3) -0.047(3) 0.003(3)
C01E 0.133(4) 0.069(3) 0.055(3) 0.022(2) -0.002(3) -0.026(3)

loop_
_atom_type_symbol
_atom_type_description
_atom_type_scat_dispersion_real
_atom_type_scat_dispersion_imag
_atom_type_scat_source
C C 0.0033 0.0016 'International Tables Vol C Tables 4.2.6.8 and 6.1.1.4'
H H 0.0000 0.0000 'International Tables Vol C Tables 4.2.6.8 and 6.1.1.4'
N N 0.0061 0.0033 'International Tables Vol C Tables 4.2.6.8 and 6.1.1.4'

loop_
_geom_angle_atom_site_label_1
_geom_angle_atom_site_label_2
_geom_angle_atom_site_label_3
_geom_angle
C00H N1 C00I 108.4(2)
C00H N1 C007 125.0(2)
C00I N1 C007 125.7(2)
C00D N2 C00G 115.1(3)
C00G N3 C00J 114.7(2)
C00C N4 C00E 107.8(2)
C00C N4 C008 126.0(2)
C00E N4 C008 125.9(2)
C00D N5 C00J 115.2(3)
C00P C006 C00E 119.0(3)
C00P C006 C00A 133.7(3)
C00E C006 C00A 107.3(2)
C00F C007 C00B 119.9(3)
C00F C007 N1 118.7(2)
C00B C007 N1 121.3(3)
C00L C008 C009 119.9(3)
C00L C008 N4 120.1(3)
C009 C008 N4 120.0(3)
C008 C009 C00B 121.0(3)
C008 C009 H009 119.5
C00B C009 H009 119.5
C00Q C00A C00C 119.5(3)
C00Q C00A C006 133.8(3)
C00C C00A C006 106.7(2)
C009 C00B C007 118.5(3)
C009 C00B C00G 118.5(3)
C007 C00B C00G 122.9(2)
N4 C00C C00T 129.1(3)
N4 C00C C00A 109.4(2)
C00T C00C C00A 121.5(3)
N2 C00D N5 124.8(3)
N2 C00D C00O 117.4(3)
N5 C00D C00O 117.8(3)
C00R C00E C006 122.3(3)
C00R C00E N4 129.0(3)
C006 C00E N4 108.8(2)
C00L C00F C007 120.6(3)
C00L C00F H00F 119.7
C007 C00F H00F 119.7
N2 C00G N3 125.2(3)
N2 C00G C00B 117.6(3)
N3 C00G C00B 117.1(2)
C010 C00H N1 129.2(3)
C010 C00H C00K 122.1(3)
N1 C00H C00K 108.6(3)
C00S C00I N1 129.2(3)
C00S C00I C00M 121.9(3)
N1 C00I C00M 108.9(3)
N5 C00J N3 124.8(3)
N5 C00J C00N 117.2(3)
N3 C00J C00N 117.9(3)
C00H C00K C011 118.9(3)
C00H C00K C00M 107.5(3)
C011 C00K C00M 133.6(3)
C00F C00L C008 120.1(3)
C00F C00L H00L 120.0
C008 C00L H00L 120.0
C00Y C00M C00I 118.4(3)
C00Y C00M C00K 135.0(3)
C00I C00M C00K 106.6(3)
C014 C00N C012 119.2(3)
C014 C00N C00J 120.7(3)
C012 C00N C00J 120.1(3)
C00W C00O C016 119.2(3)
C00W C00O C00D 120.8(3)
C016 C00O C00D 119.9(3)
C00Z C00P C006 119.1(3)
C00Z C00P H00P 120.4
C006 C00P H00P 120.4
C00U C00Q C00A 119.1(3)
C00U C00Q H00Q 120.4
C00A C00Q H00Q 120.4
C00E C00R C015 117.3(3)
C00E C00R H00R 121.3
C015 C00R H00R 121.3
C00V C00S C00I 117.8(3)
C00V C00S H00S 121.1
C00I C00S H00S 121.1
C00X C00T C00C 117.9(3)
C00X C00T H00T 121.1
C00C C00T H00T 121.1
C00Q C00U C00X 121.2(3)
C00Q C00U H00U 119.4
C00X C00U H00U 119.4
C00S C00V C013 121.3(3)
C00S C00V H00V 119.3
C013 C00V H00V 119.3
C00O C00W C017 120.2(4)
C00O C00W H00W 119.9
C017 C00W H00W 119.9
C00T C00X C00U 120.8(3)
C00T C00X H00X 119.6
C00U C00X H00X 119.6
C013 C00Y C00M 119.5(3)
C013 C00Y H00Y 120.2
C00M C00Y H00Y 120.2
C00P C00Z C015 120.9(3)
C00P C00Z H00Z 119.6
C015 C00Z H00Z 119.6
C00H C010 C01A 117.4(3)
C00H C010 H010 121.3
C01A C010 H010 121.3
C019 C011 C00K 118.7(3)
C019 C011 H011 120.7
C00K C011 H011 120.7
C018 C012 C00N 120.3(4)
C018 C012 H012 119.9
C00N C012 H012 119.9
C00Y C013 C00V 121.0(3)
C00Y C013 H013 119.5
C00V C013 H013 119.5
C00N C014 C01C 119.7(4)
C00N C014 H014 120.1
C01C C014 H014 120.1
C00R C015 C00Z 121.4(3)
C00R C015 H015 119.3
C00Z C015 H015 119.3
C00O C016 C01B 119.8(4)
C00O C016 H016 120.1
C01B C016 H016 120.1
C01E C017 C00W 120.1(4)
C01E C017 H017 120.0
C00W C017 H017 120.0
C012 C018 C01D 120.3(4)
C012 C018 H018 119.8
C01D C018 H018 119.8
C011 C019 C01A 121.6(3)
C011 C019 H019 119.2
C01A C019 H019 119.2
C019 C01A C010 121.3(4)
C019 C01A H01A 119.3
C010 C01A H01A 119.3
C01E C01B C016 120.4(4)
C01E C01B H01B 119.8
C016 C01B H01B 119.8
C01D C01C C014 120.5(4)
C01D C01C H01C 119.8
C014 C01C H01C 119.8
C01C C01D C018 120.0(4)
C01C C01D H01D 120.0
C018 C01D H01D 120.0
C017 C01E C01B 120.3(4)
C017 C01E H01E 119.9
C01B C01E H01E 119.9

loop_
_geom_bond_atom_site_label_1
_geom_bond_atom_site_label_2
_geom_bond_distance
N1 C00H 1.391(3)
N1 C00I 1.391(4)
N1 C007 1.426(3)
N2 C00D 1.333(3)
N2 C00G 1.334(3)
N3 C00G 1.337(3)
N3 C00J 1.338(3)
N4 C00C 1.387(3)
N4 C00E 1.401(3)
N4 C008 1.422(3)
N5 C00D 1.335(4)
N5 C00J 1.338(4)
C006 C00P 1.391(4)
C006 C00E 1.396(4)
C006 C00A 1.437(4)
C007 C00F 1.384(4)
C007 C00B 1.403(4)
C008 C00L 1.379(4)
C008 C009 1.382(4)
C009 C00B 1.393(4)
C009 H009 0.9300
C00A C00Q 1.385(4)
C00A C00C 1.400(4)
C00B C00G 1.487(4)
C00C C00T 1.391(4)
C00D C00O 1.481(4)
C00E C00R 1.377(4)
C00F C00L 1.377(4)
C00F H00F 0.9300
C00H C010 1.379(4)
C00H C00K 1.401(4)
C00I C00S 1.384(4)
C00I C00M 1.408(4)
C00J C00N 1.481(4)
C00K C011 1.402(4)
C00K C00M 1.434(4)
C00L H00L 0.9300
C00M C00Y 1.389(4)
C00N C014 1.383(4)
C00N C012 1.394(4)
C00O C00W 1.381(4)
C00O C016 1.383(4)
C00P C00Z 1.364(4)
C00P H00P 0.9300
C00Q C00U 1.369(5)
C00Q H00Q 0.9300
C00R C015 1.378(4)
C00R H00R 0.9300
C00S C00V 1.366(4)
C00S H00S 0.9300
C00T C00X 1.375(4)
C00T H00T 0.9300
C00U C00X 1.393(4)
C00U H00U 0.9300
C00V C013 1.387(5)
C00V H00V 0.9300
C00W C017 1.387(4)
C00W H00W 0.9300
C00X H00X 0.9300
C00Y C013 1.367(5)
C00Y H00Y 0.9300
C00Z C015 1.389(4)
C00Z H00Z 0.9300
C010 C01A 1.383(4)
C010 H010 0.9300
C011 C019 1.364(5)
C011 H011 0.9300
C012 C018 1.371(5)
C012 H012 0.9300
C013 H013 0.9300
C014 C01C 1.390(5)
C014 H014 0.9300
C015 H015 0.9300
C016 C01B 1.388(4)
C016 H016 0.9300
C017 C01E 1.364(5)
C017 H017 0.9300
C018 C01D 1.374(5)
C018 H018 0.9300
C019 C01A 1.380(5)
C019 H019 0.9300
C01A H01A 0.9300
C01B C01E 1.364(5)
C01B H01B 0.9300
C01C C01D 1.367(5)
C01C H01C 0.9300
C01D H01D 0.9300
C01E H01E 0.9300
